data_2224724
loop_
_publ_author_name
'Derikvand, Zohreh'
'Olmstead, Marilyn M.'

_publ_section_title
;
 1,10-Phenanthrolin-1-ium hydrogen (<i>S</i>,<i>S</i>)-tartrate
 trihydrate and a correction
;
_journal_coeditor_code NK2019
_journal_issue 1
_journal_name_full 'Acta Crystallographica Section E'
_journal_page_first o185
_journal_paper_doi 10.1107/S160053680905332X
_journal_volume 66
_journal_year 2010
_chemical_formula_iupac 'C12 H9 N2 +, C4 H5 O6 -, 3H2 O'
_chemical_formula_moiety 'C12 H9 N2 +, C4 H5 O6 -, 3(H2 O)'
_chemical_formula_sum 'C16 H20 N2 O9'
_chemical_formula_weight 384.34
_chemical_name_common
;
1,10-Phenanthrolin-1-ium hydrogen (<i>S</i>,<i>S</i>)-tartrate trihydrate
;
_chemical_name_systematic ?
_space_group_IT_number 19
_symmetry_cell_setting orthorhombic
_symmetry_space_group_name_Hall 'P 2ac 2ab'
_symmetry_space_group_name_H-M 'P 21 21 21'
_atom_sites_solution_hydrogens difmap
_atom_sites_solution_primary direct
_atom_sites_solution_secondary difmap
_audit_creation_method SHELXL-97
_cell_angle_alpha 90.00
_cell_angle_beta 90.00
_cell_angle_gamma 90.00
_cell_formula_units_Z 4
_cell_length_a 7.1163(14)
_cell_length_b 12.482(3)
_cell_length_c 19.466(4)
_cell_measurement_reflns_used 9999
_cell_measurement_temperature 90(2)
_cell_measurement_theta_max 31.5
_cell_measurement_theta_min 2.75
_cell_volume 1729.1(6)
_computing_cell_refinement 'SAINT (Bruker, 2007)'
_computing_data_collection 'APEX2 (Bruker, 2007)'
_computing_data_reduction 'SAINT (Bruker, 2007)'
_computing_molecular_graphics 'SHELXTL (Sheldrick, 2008)'
_computing_publication_material 'SHELXTL (Sheldrick, 2008)'
_computing_structure_refinement 'SHELXTL (Sheldrick, 2008)'
_computing_structure_solution 'SHELXTL (Sheldrick, 2008)'
_diffrn_ambient_temperature 90(2)
_diffrn_detector_area_resol_mean 8.3
_diffrn_measured_fraction_theta_full 0.986
_diffrn_measured_fraction_theta_max 0.986
_diffrn_measurement_device_type 'Bruker SMART APEXII'
_diffrn_measurement_method \w
_diffrn_radiation_monochromator graphite
_diffrn_radiation_source 'fine-focus sealed tube'
_diffrn_radiation_type MoK\a
_diffrn_radiation_wavelength 0.71073
_diffrn_reflns_av_R_equivalents 0.0272
_diffrn_reflns_av_sigmaI/netI 0.0121
_diffrn_reflns_limit_h_max 10
_diffrn_reflns_limit_h_min -10
_diffrn_reflns_limit_k_max 18
_diffrn_reflns_limit_k_min -18
_diffrn_reflns_limit_l_max 28
_diffrn_reflns_limit_l_min -28
_diffrn_reflns_number 39094
_diffrn_reflns_theta_full 31.60
_diffrn_reflns_theta_max 31.60
_diffrn_reflns_theta_min 1.94
_exptl_absorpt_coefficient_mu 0.122
_exptl_absorpt_correction_T_max 0.984
_exptl_absorpt_correction_T_min 0.880
_exptl_absorpt_correction_type multi-scan
_exptl_absorpt_process_details '(SADABS; Sheldrick, 1996)'
_exptl_crystal_colour colourless
_exptl_crystal_density_diffrn 1.476
_exptl_crystal_density_method 'not measured'
_exptl_crystal_description rod
_exptl_crystal_F_000 808
_exptl_crystal_size_max 0.42
_exptl_crystal_size_mid 0.21
_exptl_crystal_size_min 0.13
_refine_diff_density_max 0.414
_refine_diff_density_min -0.175
_refine_ls_extinction_method none
_refine_ls_goodness_of_fit_ref 1.055
_refine_ls_hydrogen_treatment refall
_refine_ls_matrix_type full
_refine_ls_number_parameters 324
_refine_ls_number_reflns 3251
_refine_ls_number_restraints 0
_refine_ls_restrained_S_all 1.055
_refine_ls_R_factor_all 0.0327
_refine_ls_R_factor_gt 0.0318
_refine_ls_shift/su_max 0.003
_refine_ls_shift/su_mean 0.000
_refine_ls_structure_factor_coef Fsqd
_refine_ls_weighting_details 'calc w=1/[\s^2^(Fo^2^)+(0.0669P)^2^+0.1713P] where P=(Fo^2^+2Fc^2^)/3'
_refine_ls_weighting_scheme calc
_refine_ls_wR_factor_gt 0.0878
_refine_ls_wR_factor_ref 0.0891
_reflns_number_gt 3149
_reflns_number_total 3251
_reflns_threshold_expression I>2sigma(I)
_cod_data_source_file nk2019.cif
_cod_data_source_block I
_cod_original_cell_volume 1729.2(6)
_cod_database_code 2224724
_cod_database_fobs_code 2224724

loop_
_symmetry_equiv_pos_as_xyz
'x, y, z'
'-x+1/2, -y, z+1/2'
'-x, y+1/2, -z+1/2'
'x+1/2, -y+1/2, -z'

loop_
_atom_site_type_symbol
_atom_site_label
_atom_site_fract_x
_atom_site_fract_y
_atom_site_fract_z
_atom_site_U_iso_or_equiv
_atom_site_adp_type
_atom_site_calc_flag
_atom_site_refinement_flags
_atom_site_occupancy
_atom_site_disorder_assembly
_atom_site_disorder_group
O O1 -0.02434(15) 0.28085(14) 0.60625(5) 0.0387(3) Uani d . 1 . .
O O2 -0.01282(11) 0.22520(7) 0.71533(4) 0.01530(16) Uani d . 1 . .
H H2A -0.155(5) 0.227(3) 0.7139(19) 0.082(11) Uiso d . 1 . .
O O3 0.34399(12) 0.27724(8) 0.59021(4) 0.01825(18) Uani d . 1 . .
H H3A 0.266(3) 0.2529(17) 0.5600(11) 0.025(5) Uiso d . 1 . .
O O4 0.29691(13) 0.43589(7) 0.69506(5) 0.01723(17) Uani d . 1 . .
H H4A 0.202(4) 0.450(2) 0.7164(15) 0.052(7) Uiso d . 1 . .
O O5 0.65945(13) 0.40940(7) 0.69497(5) 0.02051(18) Uani d . 1 . .
O O6 0.64269(11) 0.23538(7) 0.71823(4) 0.01439(15) Uani d . 1 . .
N N1 0.56039(18) 0.85195(8) 0.60703(5) 0.01821(19) Uani d . 1 . .
N N2 0.55402(17) 0.64831(8) 0.55452(5) 0.01820(19) Uani d . 1 . .
H H2B 0.558(3) 0.6546(15) 0.6011(10) 0.020(4) Uiso d . 1 . .
C C1 0.5526(2) 0.54779(10) 0.53258(7) 0.0244(3) Uani d . 1 . .
H H1 0.545(4) 0.494(2) 0.5654(13) 0.038(6) Uiso d . 1 . .
C C2 0.5479(2) 0.52505(11) 0.46232(7) 0.0267(3) Uani d . 1 . .
H H2 0.545(4) 0.4546(18) 0.4486(12) 0.033(5) Uiso d . 1 . .
C C3 0.5443(2) 0.60764(12) 0.41615(7) 0.0238(2) Uani d . 1 . .
H H3 0.533(4) 0.590(2) 0.3720(13) 0.042(6) Uiso d . 1 . .
C C4 0.54614(19) 0.71407(10) 0.43933(6) 0.0194(2) Uani d . 1 . .
C C5 0.5432(2) 0.80340(13) 0.39336(6) 0.0263(3) Uani d . 1 . .
H H5 0.533(5) 0.792(3) 0.3465(16) 0.071(9) Uiso d . 1 . .
C C6 0.5492(2) 0.90440(12) 0.41791(6) 0.0266(3) Uani d . 1 . .
H H6 0.549(4) 0.966(2) 0.3898(14) 0.053(8) Uiso d . 1 . .
C C7 0.55687(19) 0.92492(10) 0.49056(6) 0.0190(2) Uani d . 1 . .
C C8 0.5681(2) 1.02891(10) 0.51766(7) 0.0217(2) Uani d . 1 . .
H H8 0.568(3) 1.0922(17) 0.4873(10) 0.026(5) Uiso d . 1 . .
C C9 0.5760(2) 1.04196(10) 0.58747(7) 0.0206(2) Uani d . 1 . .
H H9 0.584(3) 1.1120(18) 0.6092(10) 0.029(5) Uiso d . 1 . .
C C10 0.5697(2) 0.95135(10) 0.63030(6) 0.0201(2) Uani d . 1 . .
H H10 0.577(3) 0.9670(17) 0.6820(11) 0.027(5) Uiso d . 1 . .
C C11 0.55581(17) 0.83917(9) 0.53766(5) 0.01526(19) Uani d . 1 . .
C C12 0.55133(17) 0.73284(9) 0.51062(6) 0.0157(2) Uani d . 1 . .
C C13 0.06195(15) 0.25433(10) 0.65712(5) 0.01487(19) Uani d . 1 . .
C C14 0.27564(14) 0.25118(9) 0.65602(5) 0.01263(18) Uani d . 1 . .
H H14 0.308(3) 0.1803(15) 0.6702(9) 0.018(4) Uiso d . 1 . .
C C15 0.35517(14) 0.33050(8) 0.70860(5) 0.01159(17) Uani d . 1 . .
H H15 0.316(3) 0.3068(14) 0.7552(9) 0.017(4) Uiso d . 1 . .
C C16 0.57000(15) 0.32740(8) 0.70659(5) 0.01187(18) Uani d . 1 . .
O O7 0.57458(15) 0.62117(7) 0.68894(5) 0.01850(17) Uani d . 1 . .
H H7A 0.491(3) 0.6571(19) 0.7160(11) 0.034(6) Uiso d . 1 . .
H H7B 0.549(4) 0.558(2) 0.6918(12) 0.040(6) Uiso d . 1 . .
O O8 -0.31974(13) 0.30315(9) 0.52265(4) 0.02028(18) Uani d . 1 . .
H H8A -0.422(4) 0.2882(19) 0.5431(12) 0.035(6) Uiso d . 1 . .
H H8B -0.231(4) 0.301(2) 0.5572(12) 0.041(6) Uiso d . 1 . .
O O9 0.97193(13) 0.49415(8) 0.75731(5) 0.01928(18) Uani d . 1 . .
H H9A 0.952(4) 0.563(2) 0.7552(14) 0.047(7) Uiso d . 1 . .
H H9B 0.883(4) 0.4694(19) 0.7395(13) 0.038(6) Uiso d . 1 . .

loop_
_atom_site_aniso_label
_atom_site_aniso_U_11
_atom_site_aniso_U_22
_atom_site_aniso_U_33
_atom_site_aniso_U_12
_atom_site_aniso_U_13
_atom_site_aniso_U_23
O1 0.0136(4) 0.0860(11) 0.0166(4) 0.0040(5) -0.0014(3) 0.0110(5)
O2 0.0102(3) 0.0187(4) 0.0171(3) 0.0010(3) 0.0016(3) 0.0048(3)
O3 0.0133(3) 0.0298(4) 0.0117(3) -0.0028(3) 0.0021(3) -0.0019(3)
O4 0.0153(3) 0.0125(3) 0.0240(4) 0.0043(3) 0.0014(3) 0.0015(3)
O5 0.0138(3) 0.0135(3) 0.0343(5) -0.0021(3) -0.0009(3) 0.0033(3)
O6 0.0097(3) 0.0125(3) 0.0209(4) 0.0009(3) 0.0011(3) 0.0031(3)
N1 0.0262(5) 0.0151(4) 0.0134(4) 0.0032(4) 0.0004(4) -0.0002(3)
N2 0.0240(5) 0.0154(4) 0.0152(4) 0.0024(4) -0.0009(4) -0.0013(3)
C1 0.0332(7) 0.0167(5) 0.0234(6) 0.0027(5) -0.0030(5) -0.0039(4)
C2 0.0333(7) 0.0210(5) 0.0259(6) 0.0034(6) -0.0050(5) -0.0095(5)
C3 0.0255(6) 0.0276(6) 0.0182(5) 0.0008(5) -0.0021(5) -0.0092(4)
C4 0.0208(5) 0.0238(5) 0.0138(4) -0.0007(5) -0.0007(4) -0.0037(4)
C5 0.0347(7) 0.0318(6) 0.0124(4) -0.0030(6) -0.0003(5) 0.0008(4)
C6 0.0376(7) 0.0282(6) 0.0140(5) -0.0036(6) -0.0008(5) 0.0061(4)
C7 0.0223(5) 0.0198(5) 0.0148(4) -0.0010(5) -0.0004(4) 0.0041(4)
C8 0.0266(6) 0.0173(5) 0.0214(5) 0.0009(5) 0.0001(5) 0.0052(4)
C9 0.0262(5) 0.0139(4) 0.0217(5) 0.0034(5) 0.0011(5) 0.0016(4)
C10 0.0292(6) 0.0153(4) 0.0158(4) 0.0038(5) 0.0011(4) -0.0006(4)
C11 0.0173(5) 0.0148(4) 0.0137(4) 0.0013(4) 0.0003(4) 0.0006(3)
C12 0.0168(5) 0.0168(5) 0.0135(4) 0.0006(4) -0.0005(4) -0.0012(4)
C13 0.0097(4) 0.0206(5) 0.0143(4) -0.0004(4) 0.0003(3) -0.0016(4)
C14 0.0093(4) 0.0161(4) 0.0124(4) 0.0003(4) 0.0004(3) -0.0015(3)
C15 0.0098(4) 0.0116(4) 0.0134(4) 0.0011(3) -0.0002(3) -0.0001(3)
C16 0.0105(4) 0.0133(4) 0.0118(4) 0.0001(4) -0.0001(3) -0.0001(3)
O7 0.0251(4) 0.0114(3) 0.0190(4) 0.0008(3) 0.0038(3) -0.0004(3)
O8 0.0146(4) 0.0316(5) 0.0146(3) 0.0005(4) 0.0001(3) -0.0010(3)
O9 0.0173(4) 0.0166(4) 0.0240(4) 0.0006(3) -0.0010(3) -0.0015(3)

loop_
_atom_type_symbol
_atom_type_description
_atom_type_scat_dispersion_real
_atom_type_scat_dispersion_imag
_atom_type_scat_source
C C 0.0033 0.0000 'International Tables Vol C Tables 4.2.6.8 and 6.1.1.4'
H H 0.0000 0.0000 'International Tables Vol C Tables 4.2.6.8 and 6.1.1.4'
N N 0.0061 0.0000 'International Tables Vol C Tables 4.2.6.8 and 6.1.1.4'
O O 0.0106 0.0000 'International Tables Vol C Tables 4.2.6.8 and 6.1.1.4'

loop_
_geom_angle_atom_site_label_1
_geom_angle_atom_site_label_2
_geom_angle_atom_site_label_3
_geom_angle_site_symmetry_1
_geom_angle_site_symmetry_3
_geom_angle
_geom_angle_publ_flag
C13 O2 H2A . . 112(2) ?
C14 O3 H3A . . 108.6(14) ?
C15 O4 H4A . . 111(2) ?
C10 N1 C11 . . 116.83(10) ?
C1 N2 C12 . . 122.19(11) ?
C1 N2 H2B . . 113.7(12) ?
C12 N2 H2B . . 124.1(12) ?
N2 C1 C2 . . 120.52(12) ?
N2 C1 H1 . . 117.8(15) ?
C2 C1 H1 . . 121.5(15) ?
C3 C2 C1 . . 119.37(12) ?
C3 C2 H2 . . 121.9(14) ?
C1 C2 H2 . . 118.7(14) ?
C2 C3 C4 . . 120.14(11) ?
C2 C3 H3 . . 116.8(17) ?
C4 C3 H3 . . 122.9(17) ?
C3 C4 C12 . . 118.35(11) ?
C3 C4 C5 . . 122.48(11) ?
C12 C4 C5 . . 119.17(12) ?
C6 C5 C4 . . 120.45(11) ?
C6 C5 H5 . . 119(2) ?
C4 C5 H5 . . 120(2) ?
C5 C6 C7 . . 121.07(12) ?
C5 C6 H6 . . 123.9(16) ?
C7 C6 H6 . . 115.1(16) ?
C8 C7 C11 . . 117.27(11) ?
C8 C7 C6 . . 122.45(11) ?
C11 C7 C6 . . 120.27(12) ?
C9 C8 C7 . . 119.03(11) ?
C9 C8 H8 . . 120.0(12) ?
C7 C8 H8 . . 121.0(12) ?
C8 C9 C10 . . 119.43(11) ?
C8 C9 H9 . . 122.7(12) ?
C10 C9 H9 . . 117.8(12) ?
N1 C10 C9 . . 123.59(11) ?
N1 C10 H10 . . 121.1(12) ?
C9 C10 H10 . . 115.2(12) ?
N1 C11 C7 . . 123.82(11) ?
N1 C11 C12 . . 118.39(10) ?
C7 C11 C12 . . 117.79(10) ?
N2 C12 C4 . . 119.43(11) ?
N2 C12 C11 . . 119.33(10) ?
C4 C12 C11 . . 121.23(10) ?
O1 C13 O2 . . 125.45(11) ?
O1 C13 C14 . . 120.15(10) ?
O2 C13 C14 . . 114.40(9) ?
O3 C14 C13 . . 110.62(9) ?
O3 C14 C15 . . 109.32(9) ?
C13 C14 C15 . . 110.06(9) ?
O3 C14 H14 . . 113.3(11) ?
C13 C14 H14 . . 105.1(13) ?
C15 C14 H14 . . 108.4(12) ?
O4 C15 C16 . . 108.30(9) ?
O4 C15 C14 . . 111.77(9) ?
C16 C15 C14 . . 109.61(9) ?
O4 C15 H15 . . 111.5(11) ?
C16 C15 H15 . . 107.4(11) ?
C14 C15 H15 . . 108.2(11) ?
O5 C16 O6 . . 124.88(10) ?
O5 C16 C15 . . 120.16(10) ?
O6 C16 C15 . . 114.96(9) ?
H7A O7 H7B . . 107(2) ?
H8A O8 H8B . . 104(2) ?
H9A O9 H9B . . 104(3) ?

loop_
_geom_bond_atom_site_label_1
_geom_bond_atom_site_label_2
_geom_bond_site_symmetry_2
_geom_bond_distance
_geom_bond_publ_flag
O1 C13 . 1.2113(15) ?
O2 C13 . 1.3036(13) ?
O2 H2A . 1.01(4) ?
O3 C14 . 1.4082(13) ?
O3 H3A . 0.86(2) ?
O4 C15 . 1.4043(13) ?
O4 H4A . 0.81(3) ?
O5 C16 . 1.2264(14) ?
O6 C16 . 1.2800(13) ?
N1 C10 . 1.3226(15) ?
N1 C11 . 1.3602(14) ?
N2 C1 . 1.3254(16) ?
N2 C12 . 1.3579(15) ?
N2 H2B . 0.912(19) ?
C1 C2 . 1.3973(19) ?
C1 H1 . 0.93(3) ?
C2 C3 . 1.368(2) ?
C2 H2 . 0.92(2) ?
C3 C4 . 1.4030(18) ?
C3 H3 . 0.89(3) ?
C4 C12 . 1.4079(15) ?
C4 C5 . 1.4299(19) ?
C5 C6 . 1.349(2) ?
C5 H5 . 0.92(3) ?
C6 C7 . 1.4384(17) ?
C6 H6 . 0.95(3) ?
C7 C8 . 1.4034(18) ?
C7 C11 . 1.4094(16) ?
C8 C9 . 1.3696(18) ?
C8 H8 . 0.99(2) ?
C9 C10 . 1.4059(17) ?
C9 H9 . 0.97(2) ?
C10 H10 . 1.03(2) ?
C11 C12 . 1.4282(16) ?
C13 C14 . 1.5214(15) ?
C14 C15 . 1.5324(15) ?
C14 H14 . 0.955(19) ?
C15 C16 . 1.5298(15) ?
C15 H15 . 0.994(17) ?
O7 H7A . 0.91(2) ?
O7 H7B . 0.81(3) ?
O8 H8A . 0.85(3) ?
O8 H8B . 0.92(3) ?
O9 H9A . 0.87(3) ?
O9 H9B . 0.79(3) ?

loop_
_geom_hbond_atom_site_label_D
_geom_hbond_atom_site_label_H
_geom_hbond_atom_site_label_A
_geom_hbond_site_symmetry_A
_geom_hbond_distance_DH
_geom_hbond_distance_HA
_geom_hbond_distance_DA
_geom_hbond_angle_DHA
O2 H2A O6 1_455 1.01(4) 1.45(4) 2.4554(12) 174(4)
O3 H3A O8 4_556 0.86(2) 1.86(2) 2.6817(13) 159(2)
O4 H4A O9 1_455 0.81(3) 1.90(3) 2.7102(13) 173(3)
N2 H2B O7 . 0.912(19) 1.763(19) 2.6426(14) 161.3(18)
O7 H7A O6 3_656 0.91(2) 1.87(2) 2.7727(13) 170(2)
O7 H7B O5 . 0.81(3) 2.02(3) 2.7141(14) 144(3)
O7 H7B O4 . 0.81(3) 2.36(3) 3.0442(14) 143(3)
O8 H8A O3 1_455 0.85(3) 1.90(3) 2.7497(13) 171(2)
O8 H8B O1 . 0.92(3) 1.77(3) 2.6730(14) 165(3)
O9 H9A O2 3_656 0.87(3) 2.15(3) 2.9472(14) 152(3)
O9 H9B O5 . 0.79(3) 1.96(3) 2.7452(14) 179(3)

loop_
_geom_torsion_atom_site_label_1
_geom_torsion_atom_site_label_2
_geom_torsion_atom_site_label_3
_geom_torsion_atom_site_label_4
_geom_torsion_site_symmetry_1
_geom_torsion_site_symmetry_2
_geom_torsion_site_symmetry_3
_geom_torsion_site_symmetry_4
_geom_torsion
_geom_torsion_publ_flag
C12 N2 C1 C2 . . . . -0.1(2) ?
N2 C1 C2 C3 . . . . -0.2(3) ?
C1 C2 C3 C4 . . . . 0.3(2) ?
C2 C3 C4 C12 . . . . -0.2(2) ?
C2 C3 C4 C5 . . . . 179.78(15) ?
C3 C4 C5 C6 . . . . -178.60(15) ?
C12 C4 C5 C6 . . . . 1.3(2) ?
C4 C5 C6 C7 . . . . -0.6(3) ?
C5 C6 C7 C8 . . . . 178.30(15) ?
C5 C6 C7 C11 . . . . -0.8(2) ?
C11 C7 C8 C9 . . . . -0.5(2) ?
C6 C7 C8 C9 . . . . -179.65(14) ?
C7 C8 C9 C10 . . . . -1.0(2) ?
C11 N1 C10 C9 . . . . -0.3(2) ?
C8 C9 C10 N1 . . . . 1.5(2) ?
C10 N1 C11 C7 . . . . -1.2(2) ?
C10 N1 C11 C12 . . . . 178.18(12) ?
C8 C7 C11 N1 . . . . 1.7(2) ?
C6 C7 C11 N1 . . . . -179.15(14) ?
C8 C7 C11 C12 . . . . -177.76(12) ?
C6 C7 C11 C12 . . . . 1.42(19) ?
C1 N2 C12 C4 . . . . 0.2(2) ?
C1 N2 C12 C11 . . . . -179.10(13) ?
C3 C4 C12 N2 . . . . -0.10(19) ?
C5 C4 C12 N2 . . . . 179.96(12) ?
C3 C4 C12 C11 . . . . 179.23(12) ?
C5 C4 C12 C11 . . . . -0.71(19) ?
N1 C11 C12 N2 . . . . -0.78(18) ?
C7 C11 C12 N2 . . . . 178.68(12) ?
N1 C11 C12 C4 . . . . 179.89(12) ?
C7 C11 C12 C4 . . . . -0.65(18) ?
O1 C13 C14 O3 . . . . -2.66(18) ?
O2 C13 C14 O3 . . . . 176.32(9) ?
O1 C13 C14 C15 . . . . 118.25(14) ?
O2 C13 C14 C15 . . . . -62.78(13) ?
O3 C14 C15 O4 . . . . 62.27(11) ?
C13 C14 C15 O4 . . . . -59.41(12) ?
O3 C14 C15 C16 . . . . -57.81(11) ?
C13 C14 C15 C16 . . . . -179.49(9) ?
O4 C15 C16 O5 . . . . 0.45(14) ?
C14 C15 C16 O5 . . . . 122.63(11) ?
O4 C15 C16 O6 . . . . 179.93(9) ?
C14 C15 C16 O6 . . . . -57.89(12) ?

loop_
_cod_related_entry_id
_cod_related_entry_database
_cod_related_entry_code
1 ChemSpider 30655979
